data_4083330
loop_
_publ_author_name
'Fu, Ross'
'Bercaw, John E.'
'Labinger, Jay A.'

_publ_section_title
;
 Intra- and Intermolecular C--H Activation by
 Bis(phenolate)pyridineiridium(III) Complexes
;
_journal_issue 24
_journal_name_full Organometallics
_journal_page_first 6751
_journal_paper_doi 10.1021/om201069k
_journal_volume 30
_journal_year 2011
_chemical_formula_moiety '0.67(C49 H80 I Ir N O2 P2), 0.33(C50 H83 Ir N O2 P2)'
_chemical_formula_sum 'C49 H81 I Ir N O2 P2'
_chemical_formula_weight 1097.19
_chemical_name_systematic
;

 ?

;
_space_group_IT_number 14
_symmetry_cell_setting monoclinic
_symmetry_space_group_name_Hall '-P 2ybc'
_symmetry_space_group_name_H-M 'P 1 21/c 1'
_atom_sites_solution_hydrogens geom
_atom_sites_solution_primary direct
_atom_sites_solution_secondary difmap
_audit_creation_method SHELXL-97
_cell_angle_alpha 90.00
_cell_angle_beta 93.490(2)
_cell_angle_gamma 90.00
_cell_formula_units_Z 4
_cell_length_a 12.2460(6)
_cell_length_b 35.7358(18)
_cell_length_c 11.4544(6)
_cell_measurement_reflns_used 9681
_cell_measurement_temperature 100(2)
_cell_measurement_theta_max 39.52
_cell_measurement_theta_min 2.39
_cell_volume 5003.4(4)
_computing_cell_refinement 'Bruker SAINT-Plus v7.66A'
_computing_data_collection 'Bruker APEX2 v2009.7-0'
_computing_data_reduction 'Bruker SAINT-Plus v7.66A'
_computing_molecular_graphics 'Bruker XP v5.1'
_computing_publication_material 'Bruker XCIF 2008'
_computing_structure_refinement 'SHELXL-97 (Sheldrick, 2008)'
_computing_structure_solution 'SHELXS-97 (Sheldrick, 2008)'
_diffrn_ambient_temperature 100(2)
_diffrn_measured_fraction_theta_full 0.996
_diffrn_measured_fraction_theta_max 0.996
_diffrn_measurement_device_type 'Bruker KAPPA APEX II'
_diffrn_measurement_method '\w scans; 20 settings'
_diffrn_radiation_monochromator graphite
_diffrn_radiation_source 'fine-focus sealed tube'
_diffrn_radiation_type MoK\a
_diffrn_radiation_wavelength 0.71073
_diffrn_reflns_av_R_equivalents 0.0580
_diffrn_reflns_av_sigmaI/netI 0.0435
_diffrn_reflns_limit_h_max 22
_diffrn_reflns_limit_h_min -22
_diffrn_reflns_limit_k_max 64
_diffrn_reflns_limit_k_min -64
_diffrn_reflns_limit_l_max 20
_diffrn_reflns_limit_l_min -20
_diffrn_reflns_number 191927
_diffrn_reflns_theta_full 40.01
_diffrn_reflns_theta_max 40.01
_diffrn_reflns_theta_min 1.87
_exptl_absorpt_coefficient_mu 3.386
_exptl_absorpt_correction_T_max 0.7479
_exptl_absorpt_correction_T_min 0.6295
_exptl_absorpt_correction_type multi-scan
_exptl_absorpt_process_details 'SADABS v2008/1, Bruker-AXS, Madison,WI'
_exptl_crystal_colour Yellow
_exptl_crystal_density_diffrn 1.457
_exptl_crystal_density_method 'not measured'
_exptl_crystal_description Fragment
_exptl_crystal_F_000 2232
_exptl_crystal_size_max 0.20
_exptl_crystal_size_mid 0.15
_exptl_crystal_size_min 0.12
_refine_diff_density_max 2.448
_refine_diff_density_min -2.844
_refine_diff_density_rms 0.134
_refine_ls_extinction_method none
_refine_ls_goodness_of_fit_ref 1.448
_refine_ls_hydrogen_treatment Riding
_refine_ls_matrix_type 'Full matrix'
_refine_ls_number_parameters 537
_refine_ls_number_reflns 30928
_refine_ls_number_restraints 0
_refine_ls_restrained_S_all 1.448
_refine_ls_R_factor_all 0.0459
_refine_ls_R_factor_gt 0.0344
_refine_ls_shift/su_max 0.010
_refine_ls_shift/su_mean 0.000
_refine_ls_structure_factor_coef Fsqd
_refine_ls_weighting_details w=1/s^2^(Fo^2^)
_refine_ls_weighting_scheme sigma
_refine_ls_wR_factor_gt 0.0620
_refine_ls_wR_factor_ref 0.0635
_reflns_number_gt 25951
_reflns_number_total 30928
_reflns_threshold_expression >2sigma(I)
_cod_data_source_file 15-Ir(PEt3)2I-ruf29.cif
_cod_data_source_block ruf29
_cod_depositor_comments
;
The following automatic conversions were performed:

'_symmetry_cell_setting' value 'Monoclinic' changed to 'monoclinic'
according to
/usr/data/users/saulius/automatic-downloads/retrospective/ACS/lib/dictionaries/cif_core.dic
dictionary named 'cif_core.dic' version 2.4.2 from
2011-04-26.

'_refine_ls_weighting_scheme' value 'Sigma' changed to
'sigma' according to
/usr/data/users/saulius/automatic-downloads/retrospective/ACS/lib/dictionaries/cif_core.dic
dictionary named 'cif_core.dic' version 2.4.2 from 2011-04-26.

Automatic conversion script
Id: cif_fix_values 2281 2013-09-26 08:29:07Z andrius 

The following automatic conversions were performed:

'_atom_sites_solution_primary' value 'Direct methods' was changed to
'direct'.

'_atom_sites_solution_secondary' value 'Difference Fourier map' was
changed to 'difmap'.

'_atom_sites_solution_hydrogens' value 'Geometric positions' was
changed to 'geom'.

Automatic conversion script
Id: cif_fix_values 6452 2018-10-05 10:23:21Z andrius 
;
_cod_original_sg_symbol_H-M P2(1)/c
_cod_database_code 4083330

loop_
_symmetry_equiv_pos_as_xyz
'x, y, z'
'-x, y+1/2, -z+1/2'
'-x, -y, -z'
'x, -y-1/2, z-1/2'

loop_
_atom_site_label
_atom_site_type_symbol
_atom_site_fract_x
_atom_site_fract_y
_atom_site_fract_z
_atom_site_U_iso_or_equiv
_atom_site_adp_type
_atom_site_occupancy
_atom_site_symmetry_multiplicity
_atom_site_calc_flag
_atom_site_refinement_flags
_atom_site_disorder_assembly
_atom_site_disorder_group
Ir1 Ir 0.894439(4) 0.095714(2) 0.783108(5) 0.01016(1) Uani 1 1 d . . .
I2 I 0.984574(16) 0.027890(6) 0.787591(15) 0.01555(5) Uani 0.6655(8) 1 d P A 1
C50 C 0.9620(5) 0.04028(19) 0.7944(5) 0.0158(10) Uani 0.3345(8) 1 d P A 2
H50A H 1.0186 0.0377 0.7381 0.024 Uiso 0.3345(8) 1 calc PR A 2
H50B H 0.9039 0.0219 0.7766 0.024 Uiso 0.3345(8) 1 calc PR A 2
H50C H 0.9942 0.0359 0.8736 0.024 Uiso 0.3345(8) 1 calc PR A 2
P1 P 0.90313(3) 0.093139(12) 0.57703(3) 0.01357(7) Uani 1 1 d . A .
P2 P 0.88622(3) 0.091935(12) 0.98915(3) 0.01348(7) Uani 1 1 d . A .
O1 O 1.04794(9) 0.11943(3) 0.77786(10) 0.0143(2) Uani 1 1 d . A .
O2 O 0.73914(9) 0.07337(3) 0.78602(10) 0.01314(19) Uani 1 1 d . A .
N1 N 0.82880(10) 0.14886(4) 0.78122(11) 0.0112(2) Uani 1 1 d . A .
C1 C 1.07447(12) 0.14674(4) 0.85177(13) 0.0127(2) Uani 1 1 d . . .
C2 C 1.18669(12) 0.15198(5) 0.89182(14) 0.0152(3) Uani 1 1 d . A .
C3 C 1.20972(13) 0.17611(5) 0.98545(15) 0.0170(3) Uani 1 1 d . . .
H3 H 1.2837 0.1783 1.0148 0.020 Uiso 1 1 calc R A .
C4 C 1.13018(12) 0.19744(5) 1.03929(14) 0.0145(3) Uani 1 1 d . A .
C5 C 1.02547(12) 0.19619(4) 0.98724(14) 0.0137(2) Uani 1 1 d . . .
H5 H 0.9710 0.2119 1.0166 0.016 Uiso 1 1 calc R A .
C6 C 0.99643(11) 0.17236(4) 0.89202(13) 0.0120(2) Uani 1 1 d . A .
C7 C 0.88708(11) 0.17789(4) 0.83180(13) 0.0117(2) Uani 1 1 d . . .
C8 C 0.84479(12) 0.21413(4) 0.82684(14) 0.0130(2) Uani 1 1 d . A .
H8 H 0.8888 0.2343 0.8562 0.016 Uiso 1 1 calc R . .
C9 C 0.73918(12) 0.22132(4) 0.77965(13) 0.0124(2) Uani 1 1 d . . .
C10 C 0.68017(12) 0.19096(4) 0.73468(14) 0.0131(2) Uani 1 1 d . A .
H10 H 0.6066 0.1944 0.7054 0.016 Uiso 1 1 calc R . .
C11 C 0.72707(12) 0.15519(4) 0.73155(13) 0.0114(2) Uani 1 1 d . . .
C12 C 0.66072(12) 0.12490(4) 0.67435(13) 0.0117(2) Uani 1 1 d . A .
C13 C 0.58775(12) 0.13555(4) 0.58029(13) 0.0130(2) Uani 1 1 d . . .
H13 H 0.5919 0.1604 0.5511 0.016 Uiso 1 1 calc R A .
C14 C 0.51076(12) 0.11169(4) 0.52875(13) 0.0134(2) Uani 1 1 d . A .
C15 C 0.50157(12) 0.07629(4) 0.58208(14) 0.0138(2) Uani 1 1 d . . .
H15 H 0.4446 0.0601 0.5531 0.017 Uiso 1 1 calc R A .
C16 C 0.57085(12) 0.06372(4) 0.67434(13) 0.0128(2) Uani 1 1 d . A .
C17 C 0.66086(12) 0.08720(4) 0.71403(13) 0.0118(2) Uani 1 1 d . . .
C18 C 1.27946(13) 0.13347(5) 0.82740(16) 0.0203(3) Uani 1 1 d . . .
C19 C 1.27217(15) 0.14837(6) 0.70117(17) 0.0252(4) Uani 1 1 d . A .
H19A H 1.2808 0.1756 0.7022 0.038 Uiso 1 1 calc R . .
H19B H 1.2008 0.1419 0.6633 0.038 Uiso 1 1 calc R . .
H19C H 1.3303 0.1371 0.6576 0.038 Uiso 1 1 calc R . .
C20 C 1.27285(15) 0.09058(6) 0.8260(2) 0.0266(4) Uani 1 1 d . A .
H20A H 1.3280 0.0806 0.7760 0.040 Uiso 1 1 calc R . .
H20B H 1.1999 0.0828 0.7955 0.040 Uiso 1 1 calc R . .
H20C H 1.2864 0.0810 0.9058 0.040 Uiso 1 1 calc R . .
C21 C 1.39361(14) 0.14409(7) 0.8805(2) 0.0325(5) Uani 1 1 d . A .
H21A H 1.4035 0.1712 0.8754 0.049 Uiso 1 1 calc R . .
H21B H 1.4496 0.1315 0.8372 0.049 Uiso 1 1 calc R . .
H21C H 1.4005 0.1363 0.9626 0.049 Uiso 1 1 calc R . .
C22 C 1.15721(13) 0.21928(5) 1.15279(15) 0.0175(3) Uani 1 1 d . . .
C23 C 1.27866(14) 0.22994(6) 1.16689(18) 0.0241(4) Uani 1 1 d . A .
H23A H 1.3232 0.2072 1.1727 0.036 Uiso 1 1 calc R . .
H23B H 1.2919 0.2449 1.2380 0.036 Uiso 1 1 calc R . .
H23C H 1.2984 0.2446 1.0989 0.036 Uiso 1 1 calc R . .
C24 C 1.12818(18) 0.19464(7) 1.25667(17) 0.0281(4) Uani 1 1 d . A .
H24A H 1.0496 0.1892 1.2510 0.042 Uiso 1 1 calc R . .
H24B H 1.1472 0.2079 1.3301 0.042 Uiso 1 1 calc R . .
H24C H 1.1693 0.1711 1.2551 0.042 Uiso 1 1 calc R . .
C25 C 1.09111(16) 0.25556(6) 1.15624(19) 0.0267(4) Uani 1 1 d . A .
H25A H 1.1072 0.2713 1.0893 0.040 Uiso 1 1 calc R . .
H25B H 1.1109 0.2690 1.2290 0.040 Uiso 1 1 calc R . .
H25C H 1.0128 0.2496 1.1526 0.040 Uiso 1 1 calc R . .
C26 C 0.69390(12) 0.26124(4) 0.78091(14) 0.0140(2) Uani 1 1 d . A .
C27 C 0.76742(15) 0.28690(5) 0.71119(18) 0.0231(3) Uani 1 1 d . . .
H27A H 0.7386 0.3125 0.7112 0.035 Uiso 1 1 calc R A .
H27B H 0.7684 0.2779 0.6305 0.035 Uiso 1 1 calc R . .
H27C H 0.8420 0.2867 0.7475 0.035 Uiso 1 1 calc R . .
C28 C 0.69503(15) 0.27507(5) 0.90786(16) 0.0215(3) Uani 1 1 d . . .
H28A H 0.6468 0.2593 0.9521 0.032 Uiso 1 1 calc R A .
H28B H 0.6693 0.3010 0.9090 0.032 Uiso 1 1 calc R . .
H28C H 0.7697 0.2737 0.9435 0.032 Uiso 1 1 calc R . .
C29 C 0.57698(14) 0.26376(5) 0.72655(16) 0.0198(3) Uani 1 1 d . . .
H29A H 0.5290 0.2477 0.7701 0.030 Uiso 1 1 calc R A .
H29B H 0.5755 0.2555 0.6449 0.030 Uiso 1 1 calc R . .
H29C H 0.5514 0.2897 0.7299 0.030 Uiso 1 1 calc R . .
C30 C 0.44376(13) 0.12319(5) 0.41721(14) 0.0171(3) Uani 1 1 d . . .
C31 C 0.51311(18) 0.11565(7) 0.31174(17) 0.0307(4) Uani 1 1 d . A .
H31A H 0.5797 0.1309 0.3188 0.046 Uiso 1 1 calc R . .
H31B H 0.4707 0.1222 0.2393 0.046 Uiso 1 1 calc R . .
H31C H 0.5330 0.0891 0.3101 0.046 Uiso 1 1 calc R . .
C32 C 0.33639(15) 0.10121(5) 0.40149(17) 0.0226(3) Uani 1 1 d . A .
H32A H 0.3526 0.0745 0.3925 0.034 Uiso 1 1 calc R . .
H32B H 0.2942 0.1102 0.3316 0.034 Uiso 1 1 calc R . .
H32C H 0.2938 0.1048 0.4703 0.034 Uiso 1 1 calc R . .
C33 C 0.41341(15) 0.16481(5) 0.41863(18) 0.0235(3) Uani 1 1 d . A .
H33A H 0.3728 0.1702 0.4878 0.035 Uiso 1 1 calc R . .
H33B H 0.3678 0.1709 0.3479 0.035 Uiso 1 1 calc R . .
H33C H 0.4802 0.1800 0.4211 0.035 Uiso 1 1 calc R . .
C34 C 0.55390(13) 0.02539(5) 0.73159(14) 0.0151(3) Uani 1 1 d . . .
C35 C 0.65092(15) -0.00108(5) 0.71261(17) 0.0210(3) Uani 1 1 d . A .
H35A H 0.7187 0.0102 0.7465 0.031 Uiso 1 1 calc R . .
H35B H 0.6571 -0.0051 0.6286 0.031 Uiso 1 1 calc R . .
H35C H 0.6385 -0.0251 0.7507 0.031 Uiso 1 1 calc R . .
C36 C 0.44950(15) 0.00577(5) 0.68127(16) 0.0204(3) Uani 1 1 d . A .
H36A H 0.4371 -0.0170 0.7262 0.031 Uiso 1 1 calc R . .
H36B H 0.4580 -0.0008 0.5993 0.031 Uiso 1 1 calc R . .
H36C H 0.3868 0.0226 0.6863 0.031 Uiso 1 1 calc R . .
C37 C 0.54161(14) 0.03062(5) 0.86384(15) 0.0187(3) Uani 1 1 d . A .
H37A H 0.4772 0.0461 0.8758 0.028 Uiso 1 1 calc R . .
H37B H 0.6071 0.0429 0.8991 0.028 Uiso 1 1 calc R . .
H37C H 0.5328 0.0061 0.9006 0.028 Uiso 1 1 calc R . .
C38 C 0.88036(14) 0.13756(5) 0.49747(15) 0.0194(3) Uani 1 1 d . . .
H38A H 0.8806 0.1325 0.4125 0.023 Uiso 1 1 calc R A .
H38B H 0.8069 0.1472 0.5134 0.023 Uiso 1 1 calc R . .
C39 C 0.96489(16) 0.16787(5) 0.52910(17) 0.0239(3) Uani 1 1 d . A .
H39A H 0.9667 0.1727 0.6134 0.036 Uiso 1 1 calc R . .
H39B H 0.9451 0.1909 0.4864 0.036 Uiso 1 1 calc R . .
H39C H 1.0372 0.1595 0.5078 0.036 Uiso 1 1 calc R . .
C40 C 1.03891(13) 0.07886(5) 0.53368(14) 0.0169(3) Uani 1 1 d . . .
H40A H 1.0943 0.0953 0.5739 0.020 Uiso 1 1 calc R A .
H40B H 1.0531 0.0530 0.5618 0.020 Uiso 1 1 calc R . .
C41 C 1.05522(15) 0.08004(6) 0.40197(16) 0.0237(4) Uani 1 1 d . A .
H41A H 0.9933 0.0678 0.3594 0.035 Uiso 1 1 calc R . .
H41B H 1.1231 0.0670 0.3860 0.035 Uiso 1 1 calc R . .
H41C H 1.0598 0.1061 0.3764 0.035 Uiso 1 1 calc R . .
C42 C 0.80773(14) 0.06211(6) 0.49171(15) 0.0204(3) Uani 1 1 d . . .
H42A H 0.7349 0.0641 0.5243 0.025 Uiso 1 1 calc R A .
H42B H 0.8004 0.0715 0.4103 0.025 Uiso 1 1 calc R . .
C43 C 0.83860(16) 0.02112(6) 0.48826(19) 0.0271(4) Uani 1 1 d . A .
H43A H 0.9082 0.0184 0.4511 0.041 Uiso 1 1 calc R . .
H43B H 0.7814 0.0072 0.4433 0.041 Uiso 1 1 calc R . .
H43C H 0.8462 0.0113 0.5682 0.041 Uiso 1 1 calc R . .
C44 C 1.00914(14) 0.09876(5) 1.08617(15) 0.0200(3) Uani 1 1 d . . .
H44 H 1.0153 0.1188 1.1405 0.024 Uiso 1 1 calc R A .
C45 C 1.10051(17) 0.07055(7) 1.0749(2) 0.0331(5) Uani 1 1 d . A .
H45A H 1.0756 0.0458 1.0985 0.050 Uiso 1 1 calc R . .
H45B H 1.1642 0.0780 1.1254 0.050 Uiso 1 1 calc R . .
H45C H 1.1207 0.0696 0.9934 0.050 Uiso 1 1 calc R . .
C46 C 0.83268(14) 0.04653(5) 1.03333(14) 0.0177(3) Uani 1 1 d . . .
H46A H 0.7689 0.0403 0.9797 0.021 Uiso 1 1 calc R A .
H46B H 0.8895 0.0274 1.0222 0.021 Uiso 1 1 calc R . .
C47 C 0.79760(18) 0.04344(7) 1.15896(17) 0.0295(4) Uani 1 1 d . A .
H47A H 0.8602 0.0489 1.2137 0.044 Uiso 1 1 calc R . .
H47B H 0.7712 0.0180 1.1728 0.044 Uiso 1 1 calc R . .
H47C H 0.7389 0.0614 1.1708 0.044 Uiso 1 1 calc R . .
C48 C 0.79523(14) 0.12607(5) 1.05437(15) 0.0184(3) Uani 1 1 d . . .
H48A H 0.8024 0.1230 1.1404 0.022 Uiso 1 1 calc R A .
H48B H 0.8216 0.1515 1.0364 0.022 Uiso 1 1 calc R . .
C49 C 0.67369(15) 0.12382(6) 1.01538(16) 0.0237(4) Uani 1 1 d . A .
H49A H 0.6646 0.1270 0.9304 0.036 Uiso 1 1 calc R . .
H49B H 0.6338 0.1436 1.0539 0.036 Uiso 1 1 calc R . .
H49C H 0.6448 0.0994 1.0369 0.036 Uiso 1 1 calc R . .

loop_
_atom_site_aniso_label
_atom_site_aniso_U_11
_atom_site_aniso_U_22
_atom_site_aniso_U_33
_atom_site_aniso_U_23
_atom_site_aniso_U_13
_atom_site_aniso_U_12
Ir1 0.00992(2) 0.01179(2) 0.00865(2) -0.00054(2) -0.00042(1) 0.00178(2)
I2 0.01900(8) 0.01264(9) 0.01502(7) 0.00122(6) 0.00105(5) 0.00495(6)
C50 0.022(2) 0.009(2) 0.016(2) -0.0074(18) -0.0010(18) 0.0083(19)
P1 0.01202(14) 0.01849(19) 0.01017(15) -0.00220(13) 0.00024(12) -0.00065(14)
P2 0.01443(15) 0.01695(19) 0.00898(15) 0.00014(13) 0.00018(12) 0.00106(13)
O1 0.0112(4) 0.0168(5) 0.0150(5) -0.0043(4) 0.0006(4) 0.0001(4)
O2 0.0120(4) 0.0144(5) 0.0127(5) 0.0021(4) -0.0018(4) 0.0005(4)
N1 0.0099(5) 0.0130(5) 0.0106(5) -0.0005(4) -0.0003(4) 0.0007(4)
C1 0.0107(5) 0.0158(6) 0.0115(6) -0.0003(5) -0.0002(5) 0.0018(5)
C2 0.0109(5) 0.0182(7) 0.0164(7) -0.0026(5) -0.0007(5) 0.0030(5)
C3 0.0109(6) 0.0223(8) 0.0172(7) -0.0039(6) -0.0031(5) 0.0007(5)
C4 0.0115(5) 0.0163(7) 0.0153(6) -0.0023(5) -0.0024(5) 0.0004(5)
C5 0.0113(5) 0.0149(6) 0.0148(6) -0.0019(5) -0.0014(5) 0.0011(5)
C6 0.0095(5) 0.0139(6) 0.0123(6) -0.0007(5) -0.0018(4) 0.0014(4)
C7 0.0103(5) 0.0124(6) 0.0121(6) -0.0007(4) -0.0004(4) 0.0010(4)
C8 0.0112(5) 0.0113(6) 0.0163(6) -0.0005(5) -0.0012(5) 0.0002(5)
C9 0.0119(5) 0.0119(6) 0.0133(6) 0.0001(5) -0.0008(5) 0.0018(5)
C10 0.0111(5) 0.0123(6) 0.0156(6) 0.0003(5) -0.0022(5) 0.0019(5)
C11 0.0108(5) 0.0115(6) 0.0117(6) -0.0003(4) -0.0014(4) 0.0003(4)
C12 0.0111(5) 0.0118(6) 0.0120(6) -0.0002(4) -0.0009(5) 0.0000(4)
C13 0.0123(5) 0.0128(6) 0.0135(6) 0.0008(5) -0.0014(5) 0.0000(5)
C14 0.0127(5) 0.0145(6) 0.0126(6) 0.0003(5) -0.0015(5) -0.0005(5)
C15 0.0128(6) 0.0135(6) 0.0152(6) 0.0001(5) 0.0007(5) -0.0022(5)
C16 0.0139(6) 0.0117(6) 0.0129(6) -0.0005(5) 0.0017(5) -0.0013(5)
C17 0.0122(5) 0.0128(6) 0.0106(6) -0.0001(4) 0.0012(5) 0.0000(5)
C18 0.0103(6) 0.0281(9) 0.0225(8) -0.0076(6) 0.0004(5) 0.0044(6)
C19 0.0181(7) 0.0343(10) 0.0238(8) -0.0049(7) 0.0059(6) 0.0007(7)
C20 0.0179(7) 0.0290(10) 0.0327(10) -0.0041(7) -0.0007(7) 0.0088(7)
C21 0.0105(6) 0.0493(13) 0.0375(11) -0.0171(10) -0.0014(7) 0.0046(7)
C22 0.0140(6) 0.0211(8) 0.0168(7) -0.0050(6) -0.0033(5) -0.0008(5)
C23 0.0162(7) 0.0290(9) 0.0266(9) -0.0095(7) -0.0035(6) -0.0029(6)
C24 0.0294(9) 0.0372(11) 0.0173(8) -0.0009(7) -0.0020(7) -0.0061(8)
C25 0.0233(8) 0.0253(9) 0.0304(10) -0.0133(7) -0.0071(7) 0.0048(7)
C26 0.0139(6) 0.0117(6) 0.0162(6) -0.0015(5) -0.0011(5) 0.0027(5)
C27 0.0233(8) 0.0159(7) 0.0303(9) 0.0070(6) 0.0035(7) 0.0008(6)
C28 0.0235(8) 0.0212(8) 0.0193(7) -0.0065(6) -0.0024(6) 0.0067(6)
C29 0.0177(6) 0.0164(7) 0.0246(8) -0.0027(6) -0.0049(6) 0.0058(6)
C30 0.0159(6) 0.0206(7) 0.0142(6) 0.0019(5) -0.0040(5) -0.0020(6)
C31 0.0301(9) 0.0470(13) 0.0150(8) 0.0015(8) 0.0010(7) 0.0013(9)
C32 0.0209(7) 0.0224(8) 0.0232(8) 0.0016(6) -0.0090(6) -0.0056(6)
C33 0.0212(7) 0.0216(8) 0.0264(9) 0.0073(7) -0.0094(7) -0.0024(6)
C34 0.0176(6) 0.0133(6) 0.0145(6) 0.0017(5) 0.0023(5) -0.0013(5)
C35 0.0221(7) 0.0142(7) 0.0272(8) 0.0007(6) 0.0056(6) 0.0011(6)
C36 0.0211(7) 0.0184(8) 0.0216(8) 0.0013(6) 0.0012(6) -0.0073(6)
C37 0.0189(7) 0.0201(8) 0.0175(7) 0.0036(6) 0.0034(6) -0.0014(6)
C38 0.0184(7) 0.0252(8) 0.0145(7) 0.0044(6) 0.0000(6) 0.0005(6)
C39 0.0293(9) 0.0221(8) 0.0203(8) 0.0053(6) 0.0027(7) -0.0035(7)
C40 0.0129(6) 0.0245(8) 0.0135(6) -0.0049(5) 0.0012(5) -0.0016(5)
C41 0.0188(7) 0.0373(10) 0.0154(7) -0.0067(7) 0.0048(6) -0.0060(7)
C42 0.0147(6) 0.0309(9) 0.0157(7) -0.0080(6) 0.0010(5) -0.0032(6)
C43 0.0237(8) 0.0292(10) 0.0288(9) -0.0119(7) 0.0044(7) -0.0080(7)
C44 0.0203(7) 0.0254(8) 0.0137(6) 0.0020(6) -0.0041(5) -0.0010(6)
C45 0.0190(8) 0.0469(13) 0.0321(11) -0.0035(9) -0.0088(7) 0.0055(8)
C46 0.0183(7) 0.0209(8) 0.0137(6) 0.0042(5) -0.0001(5) -0.0012(6)
C47 0.0342(10) 0.0370(11) 0.0178(8) 0.0066(7) 0.0066(7) -0.0074(8)
C48 0.0204(7) 0.0215(8) 0.0137(6) -0.0039(5) 0.0033(6) 0.0019(6)
C49 0.0192(7) 0.0330(10) 0.0193(8) -0.0064(7) 0.0038(6) 0.0044(7)

loop_
_atom_type_symbol
_atom_type_description
_atom_type_scat_dispersion_real
_atom_type_scat_dispersion_imag
_atom_type_scat_source
C C 0.0033 0.0016 'International Tables Vol C Tables 4.2.6.8 and 6.1.1.4'
H H 0.0000 0.0000 'International Tables Vol C Tables 4.2.6.8 and 6.1.1.4'
N N 0.0061 0.0033 'International Tables Vol C Tables 4.2.6.8 and 6.1.1.4'
O O 0.0106 0.0060 'International Tables Vol C Tables 4.2.6.8 and 6.1.1.4'
P P 0.1023 0.0942 'International Tables Vol C Tables 4.2.6.8 and 6.1.1.4'
I I -0.4742 1.8119 'International Tables Vol C Tables 4.2.6.8 and 6.1.1.4'
Ir Ir -1.4442 7.9887 'International Tables Vol C Tables 4.2.6.8 and 6.1.1.4'

loop_
_geom_angle_atom_site_label_1
_geom_angle_atom_site_label_2
_geom_angle_atom_site_label_3
_geom_angle
_geom_angle_publ_flag
N1 Ir1 O2 89.86(5) yes
N1 Ir1 O1 88.67(5) yes
O2 Ir1 O1 178.36(5) yes
N1 Ir1 C50 177.12(15) yes
O2 Ir1 C50 89.65(17) yes
O1 Ir1 C50 91.86(17) yes
N1 Ir1 P1 93.81(4) yes
O2 Ir1 P1 95.64(3) yes
O1 Ir1 P1 83.74(3) yes
C50 Ir1 P1 89.06(15) yes
N1 Ir1 P2 91.30(4) yes
O2 Ir1 P2 82.36(3) yes
O1 Ir1 P2 98.40(3) yes
C50 Ir1 P2 85.82(15) yes
P1 Ir1 P2 174.510(14) yes
N1 Ir1 I2 178.40(4) yes
O2 Ir1 I2 91.65(3) yes
O1 Ir1 I2 89.83(3) yes
C50 Ir1 I2 3.05(16) yes
P1 Ir1 I2 86.571(11) yes
P2 Ir1 I2 88.374(11) yes
C40 P1 C38 102.58(8) ?
C40 P1 C42 104.13(8) ?
C38 P1 C42 100.59(9) ?
C40 P1 Ir1 112.10(6) ?
C38 P1 Ir1 116.37(6) ?
C42 P1 Ir1 119.00(6) ?
C44 P2 C46 104.17(8) ?
C44 P2 C48 99.26(8) ?
C46 P2 C48 103.83(8) ?
C44 P2 Ir1 120.85(6) ?
C46 P2 Ir1 111.27(6) ?
C48 P2 Ir1 115.43(6) ?
C1 O1 Ir1 118.27(9) ?
C17 O2 Ir1 118.62(9) ?
C11 N1 C7 119.56(13) ?
C11 N1 Ir1 120.35(10) ?
C7 N1 Ir1 120.08(10) ?
O1 C1 C6 122.73(13) ?
O1 C1 C2 119.70(13) ?
C6 C1 C2 117.55(14) ?
C3 C2 C1 118.20(13) ?
C3 C2 C18 120.95(14) ?
C1 C2 C18 120.72(14) ?
C2 C3 C4 124.04(15) ?
C5 C4 C3 116.24(15) ?
C5 C4 C22 121.90(14) ?
C3 C4 C22 121.79(14) ?
C4 C5 C6 122.43(14) ?
C5 C6 C1 119.77(14) ?
C5 C6 C7 117.20(13) ?
C1 C6 C7 122.80(14) ?
N1 C7 C8 120.28(13) ?
N1 C7 C6 121.96(13) ?
C8 C7 C6 117.76(13) ?
C7 C8 C9 121.34(14) ?
C10 C9 C8 116.76(14) ?
C10 C9 C26 123.51(13) ?
C8 C9 C26 119.73(14) ?
C9 C10 C11 121.20(14) ?
N1 C11 C10 120.53(14) ?
N1 C11 C12 121.90(13) ?
C10 C11 C12 117.56(13) ?
C13 C12 C17 119.25(14) ?
C13 C12 C11 116.47(13) ?
C17 C12 C11 124.11(14) ?
C14 C13 C12 123.10(14) ?
C13 C14 C15 116.08(14) ?
C13 C14 C30 120.63(14) ?
C15 C14 C30 123.24(14) ?
C16 C15 C14 123.90(14) ?
C15 C16 C17 118.23(14) ?
C15 C16 C34 121.36(14) ?
C17 C16 C34 120.39(14) ?
O2 C17 C12 122.72(14) ?
O2 C17 C16 119.49(14) ?
C12 C17 C16 117.79(14) ?
C20 C18 C21 107.25(16) ?
C20 C18 C19 109.65(16) ?
C21 C18 C19 106.59(16) ?
C20 C18 C2 113.17(15) ?
C21 C18 C2 112.57(15) ?
C19 C18 C2 107.41(14) ?
C25 C22 C23 107.32(15) ?
C25 C22 C4 111.44(15) ?
C23 C22 C4 111.91(13) ?
C25 C22 C24 108.50(16) ?
C23 C22 C24 109.19(16) ?
C4 C22 C24 108.41(15) ?
C29 C26 C9 112.45(13) ?
C29 C26 C28 108.72(13) ?
C9 C26 C28 109.06(13) ?
C29 C26 C27 108.42(14) ?
C9 C26 C27 109.04(12) ?
C28 C26 C27 109.10(15) ?
C14 C30 C32 111.88(14) ?
C14 C30 C33 111.66(14) ?
C32 C30 C33 106.96(14) ?
C14 C30 C31 108.30(14) ?
C32 C30 C31 109.14(16) ?
C33 C30 C31 108.85(16) ?
C16 C34 C36 112.13(14) ?
C16 C34 C37 109.55(13) ?
C36 C34 C37 107.12(13) ?
C16 C34 C35 111.13(12) ?
C36 C34 C35 107.26(14) ?
C37 C34 C35 109.53(14) ?
C39 C38 P1 114.44(13) ?
C41 C40 P1 115.62(12) ?
C43 C42 P1 116.35(14) ?
C45 C44 P2 116.28(14) ?
C47 C46 P2 116.69(14) ?
C49 C48 P2 116.67(12) ?

loop_
_geom_bond_atom_site_label_1
_geom_bond_atom_site_label_2
_geom_bond_distance
_geom_bond_publ_flag
Ir1 N1 2.0619(13) yes
Ir1 O2 2.0648(11) yes
Ir1 O1 2.0661(11) yes
Ir1 C50 2.148(7) yes
Ir1 P1 2.3711(4) yes
Ir1 P2 2.3722(4) yes
Ir1 I2 2.6625(3) yes
P1 C40 1.8364(16) ?
P1 C38 1.8432(18) ?
P1 C42 1.8469(18) ?
P2 C44 1.8322(18) ?
P2 C46 1.8327(17) ?
P2 C48 1.8409(16) ?
O1 C1 1.3197(19) ?
O2 C17 1.3218(19) ?
N1 C11 1.3567(19) ?
N1 C7 1.368(2) ?
C1 C6 1.420(2) ?
C1 C2 1.434(2) ?
C2 C3 1.392(2) ?
C2 C18 1.541(2) ?
C3 C4 1.408(2) ?
C4 C5 1.382(2) ?
C4 C22 1.535(2) ?
C5 C6 1.412(2) ?
C6 C7 1.482(2) ?
C7 C8 1.394(2) ?
C8 C9 1.395(2) ?
C9 C10 1.385(2) ?
C9 C26 1.531(2) ?
C10 C11 1.403(2) ?
C11 C12 1.482(2) ?
C12 C13 1.410(2) ?
C12 C17 1.422(2) ?
C13 C14 1.377(2) ?
C14 C15 1.412(2) ?
C14 C30 1.532(2) ?
C15 C16 1.389(2) ?
C16 C17 1.437(2) ?
C16 C34 1.538(2) ?
C18 C20 1.535(3) ?
C18 C21 1.538(3) ?
C18 C19 1.538(3) ?
C22 C25 1.530(3) ?
C22 C23 1.534(2) ?
C22 C24 1.539(3) ?
C26 C29 1.529(2) ?
C26 C28 1.535(2) ?
C26 C27 1.542(2) ?
C30 C32 1.533(2) ?
C30 C33 1.534(3) ?
C30 C31 1.542(2) ?
C34 C36 1.539(2) ?
C34 C37 1.543(2) ?
C34 C35 1.544(2) ?
C38 C39 1.527(3) ?
C40 C41 1.534(2) ?
C42 C43 1.514(3) ?
C44 C45 1.517(3) ?
C46 C47 1.531(2) ?
C48 C49 1.530(3) ?
